data_4065156
loop_
_publ_author_name
'Zhang, Jing'
'Balaraman, Ekambaram'
'Leitus, Gregory'
'Milstein, David'

_publ_section_title
;
 Electron-Rich PNP- and PNN-Type Ruthenium(II) Hydrido Borohydride Pincer
 Complexes. Synthesis, Structure, and Catalytic Dehydrogenation of
 Alcohols and Hydrogenation of Esters
;
_journal_issue 21
_journal_name_full Organometallics
_journal_page_first 5716
_journal_paper_doi 10.1021/om200595m
_journal_volume 30
_journal_year 2011
_chemical_formula_moiety 'C23 H48 B N P2 Ru'
_chemical_formula_sum 'C23 H48 B N P2 Ru'
_chemical_formula_weight 512.44
_chemical_name_systematic
; 
 ? 
;
_space_group_IT_number 4
_symmetry_cell_setting monoclinic
_symmetry_space_group_name_Hall 'P 2yb'
_symmetry_space_group_name_H-M 'P 1 21 1'
_atom_sites_solution_hydrogens geom
_atom_sites_solution_primary direct
_atom_sites_solution_secondary difmap
_audit_creation_method SHELXL-97
_cell_angle_alpha 90.00
_cell_angle_beta 111.85(3)
_cell_angle_gamma 90.00
_cell_formula_units_Z 4
_cell_length_a 12.541(2)
_cell_length_b 15.314(3)
_cell_length_c 15.131(3)
_cell_measurement_reflns_used 31954
_cell_measurement_temperature 120(2)
_cell_measurement_theta_max 27.48
_cell_measurement_theta_min 1.0
_cell_volume 2697.2(10)
_computing_cell_refinement HKL
_computing_data_collection 'Collect package (Bruker Nonius)'
_computing_data_reduction HKL
_computing_molecular_graphics 'Bruker SHELXTL'
_computing_publication_material 'Bruker SHELXTL'
_computing_structure_refinement 'SHELXL-97 (Sheldrick, 1997)'
_computing_structure_solution 'SHELXS-97 (Sheldrick, 1990)'
_diffrn_ambient_temperature 120(2)
_diffrn_measured_fraction_theta_full 0.996
_diffrn_measured_fraction_theta_max 0.996
_diffrn_measurement_device_type 'Nonius KappaCCD'
_diffrn_measurement_method 'phi and omega scans'
_diffrn_radiation_monochromator graphite
_diffrn_radiation_source 'fine-focus sealed tube'
_diffrn_radiation_type MoK\a
_diffrn_radiation_wavelength 0.71073
_diffrn_reflns_av_R_equivalents 0.0440
_diffrn_reflns_av_sigmaI/netI 0.0370
_diffrn_reflns_limit_h_max 16
_diffrn_reflns_limit_h_min -16
_diffrn_reflns_limit_k_max 19
_diffrn_reflns_limit_k_min -18
_diffrn_reflns_limit_l_max 19
_diffrn_reflns_limit_l_min -19
_diffrn_reflns_number 11912
_diffrn_reflns_theta_full 27.46
_diffrn_reflns_theta_max 27.46
_diffrn_reflns_theta_min 1.81
_exptl_absorpt_coefficient_mu 0.709
_exptl_absorpt_correction_type none
_exptl_crystal_colour 'pale yellow'
_exptl_crystal_density_diffrn 1.262
_exptl_crystal_density_method 'not measured'
_exptl_crystal_description prism
_exptl_crystal_F_000 1088
_exptl_crystal_size_max 0.40
_exptl_crystal_size_mid 0.40
_exptl_crystal_size_min 0.30
_refine_diff_density_max 0.785
_refine_diff_density_min -0.952
_refine_diff_density_rms 0.074
_refine_ls_abs_structure_details 'Flack H D (1983), Acta Cryst. A39, 876-881'
_refine_ls_abs_structure_Flack 0.56(2)
_refine_ls_extinction_method none
_refine_ls_goodness_of_fit_ref 1.014
_refine_ls_hydrogen_treatment mixed
_refine_ls_matrix_type full
_refine_ls_number_parameters 569
_refine_ls_number_reflns 11912
_refine_ls_number_restraints 1
_refine_ls_restrained_S_all 1.014
_refine_ls_R_factor_all 0.0364
_refine_ls_R_factor_gt 0.0325
_refine_ls_shift/su_max 0.030
_refine_ls_shift/su_mean 0.005
_refine_ls_structure_factor_coef Fsqd
_refine_ls_weighting_details 'calc w=1/[\s^2^(Fo^2^)+(0.0346P)^2^+3.2280P] where P=(Fo^2^+2Fc^2^)/3'
_refine_ls_weighting_scheme calc
_refine_ls_wR_factor_gt 0.0742
_refine_ls_wR_factor_ref 0.0764
_reflns_number_gt 11262
_reflns_number_total 11912
_reflns_threshold_expression >2sigma(I)
_cod_data_source_file om200595m_si_001.cif
_cod_data_source_block m449
_cod_depositor_comments
;
The following automatic conversions were performed:

'_symmetry_cell_setting' value 'Monoclinic' changed to 'monoclinic'
according to /home/saulius/struct/CIF-dictionaries/cif_core.dic
dictionary named 'cif_core.dic' version 2.4.1 from 2010-06-29.

Automatic conversion script
Id: cif_fix_values 1715 2011-07-08 13:25:40Z adriana 
;
_cod_original_cell_volume 2697.3(11)
_cod_original_sg_symbol_Hall P2yb
_cod_original_sg_symbol_H-M P2(1)
_cod_database_code 4065156

loop_
_symmetry_equiv_pos_as_xyz
'x, y, z'
'-x, y+1/2, -z'

loop_
_atom_site_label
_atom_site_type_symbol
_atom_site_fract_x
_atom_site_fract_y
_atom_site_fract_z
_atom_site_U_iso_or_equiv
_atom_site_adp_type
_atom_site_occupancy
_atom_site_symmetry_multiplicity
_atom_site_calc_flag
_atom_site_refinement_flags
Ru1 Ru 0.18736(2) -0.002205(13) 0.541857(16) 0.01243(6) Uani 1 1 d .
P1 P 0.37190(7) -0.02308(5) 0.54647(6) 0.01434(17) Uani 1 1 d .
P2 P 0.02302(7) 0.06986(5) 0.53850(5) 0.01276(16) Uani 1 1 d .
N1 N 0.1827(2) 0.09287(17) 0.43838(18) 0.0144(5) Uani 1 1 d .
B1 B 0.1460(4) -0.1363(3) 0.5750(3) 0.0207(8) Uani 1 1 d .
H1RU H 0.241(4) 0.078(3) 0.609(3) 0.031 Uiso 1 1 d .
H1B1 H 0.206(4) -0.195(3) 0.598(3) 0.031(12) Uiso 1 1 d .
H1B2 H 0.192(4) -0.073(3) 0.627(3) 0.026(11) Uiso 1 1 d .
H1B3 H 0.060(4) -0.150(3) 0.587(3) 0.028(11) Uiso 1 1 d .
H1B4 H 0.129(4) -0.108(3) 0.490(3) 0.039(13) Uiso 1 1 d .
C1 C 0.3627(3) 0.0320(3) 0.4356(2) 0.0169(6) Uani 1 1 d .
H1A H 0.4379 0.0587 0.4445 0.020 Uiso 1 1 calc R
H1B H 0.3452 -0.0117 0.3838 0.020 Uiso 1 1 calc R
C2 C 0.2717(3) 0.1013(2) 0.4072(2) 0.0158(6) Uani 1 1 d .
C3 C 0.2770(3) 0.1697(2) 0.3490(2) 0.0193(7) Uani 1 1 d .
H3 H 0.3388 0.1728 0.3271 0.023 Uiso 1 1 calc R
C4 C 0.1929(3) 0.2336(2) 0.3225(2) 0.0211(7) Uani 1 1 d .
H4 H 0.1970 0.2816 0.2841 0.025 Uiso 1 1 calc R
C5 C 0.1028(3) 0.2256(2) 0.3535(2) 0.0186(7) Uani 1 1 d .
H5 H 0.0442 0.2688 0.3370 0.022 Uiso 1 1 calc R
C6 C 0.0980(3) 0.1544(2) 0.4089(2) 0.0158(6) Uani 1 1 d .
C7 C -0.0056(3) 0.1413(2) 0.4340(2) 0.0174(6) Uani 1 1 d .
H7A H -0.0679 0.1154 0.3788 0.021 Uiso 1 1 calc R
H7B H -0.0325 0.1988 0.4473 0.021 Uiso 1 1 calc R
C8 C 0.4354(3) -0.1322(2) 0.5321(2) 0.0202(7) Uani 1 1 d .
C9 C 0.5376(3) -0.1281(3) 0.5000(3) 0.0255(8) Uani 1 1 d .
H9A H 0.6034 -0.1014 0.5503 0.038 Uiso 1 1 calc R
H9B H 0.5169 -0.0930 0.4419 0.038 Uiso 1 1 calc R
H9C H 0.5579 -0.1874 0.4874 0.038 Uiso 1 1 calc R
C10 C 0.3389(3) -0.1824(3) 0.4548(3) 0.0282(8) Uani 1 1 d .
H10A H 0.3649 -0.2419 0.4497 0.042 Uiso 1 1 calc R
H10B H 0.3194 -0.1525 0.3936 0.042 Uiso 1 1 calc R
H10C H 0.2709 -0.1849 0.4720 0.042 Uiso 1 1 calc R
C11 C 0.4687(3) -0.1827(3) 0.6261(3) 0.0287(9) Uani 1 1 d .
H11A H 0.4843 -0.2438 0.6157 0.043 Uiso 1 1 calc R
H11B H 0.4053 -0.1801 0.6492 0.043 Uiso 1 1 calc R
H11C H 0.5376 -0.1565 0.6735 0.043 Uiso 1 1 calc R
C12 C 0.4852(3) 0.0424(3) 0.6437(2) 0.0192(6) Uani 1 1 d .
C13 C 0.4572(3) 0.1404(2) 0.6219(3) 0.0243(8) Uani 1 1 d .
H13A H 0.5088 0.1757 0.6746 0.036 Uiso 1 1 calc R
H13B H 0.3774 0.1515 0.6146 0.036 Uiso 1 1 calc R
H13C H 0.4679 0.1560 0.5629 0.036 Uiso 1 1 calc R
C14 C 0.6098(3) 0.0295(3) 0.6516(2) 0.0257(8) Uani 1 1 d .
H14A H 0.6599 0.0703 0.6987 0.038 Uiso 1 1 calc R
H14B H 0.6151 0.0405 0.5896 0.038 Uiso 1 1 calc R
H14C H 0.6339 -0.0306 0.6716 0.038 Uiso 1 1 calc R
C15 C 0.4753(3) 0.0212(3) 0.7395(2) 0.0258(9) Uani 1 1 d .
H15A H 0.4964 -0.0400 0.7560 0.039 Uiso 1 1 calc R
H15B H 0.3960 0.0308 0.7346 0.039 Uiso 1 1 calc R
H15C H 0.5271 0.0592 0.7891 0.039 Uiso 1 1 calc R
C16 C -0.1240(3) 0.01757(19) 0.5077(2) 0.0182(6) Uani 1 1 d .
C17 C -0.1256(3) -0.0314(2) 0.5960(2) 0.0226(7) Uani 1 1 d .
H17A H -0.1924 -0.0703 0.5774 0.034 Uiso 1 1 calc R
H17B H -0.1304 0.0108 0.6431 0.034 Uiso 1 1 calc R
H17C H -0.0552 -0.0660 0.6237 0.034 Uiso 1 1 calc R
C18 C -0.2272(3) 0.0798(2) 0.4700(3) 0.0234(7) Uani 1 1 d .
H18A H -0.2246 0.1114 0.4144 0.035 Uiso 1 1 calc R
H18B H -0.2241 0.1216 0.5199 0.035 Uiso 1 1 calc R
H18C H -0.2986 0.0461 0.4515 0.035 Uiso 1 1 calc R
C19 C -0.1368(3) -0.0497(2) 0.4291(3) 0.0259(8) Uani 1 1 d .
H19A H -0.0717 -0.0902 0.4506 0.039 Uiso 1 1 calc R
H19B H -0.1383 -0.0195 0.3715 0.039 Uiso 1 1 calc R
H19C H -0.2085 -0.0823 0.4150 0.039 Uiso 1 1 calc R
C20 C 0.0502(3) 0.1482(2) 0.6421(2) 0.0192(6) Uani 1 1 d .
C21 C 0.1304(3) 0.2208(2) 0.6334(3) 0.0264(7) Uani 1 1 d .
H21A H 0.1548 0.2571 0.6908 0.040 Uiso 1 1 calc R
H21B H 0.0896 0.2570 0.5776 0.040 Uiso 1 1 calc R
H21C H 0.1980 0.1945 0.6262 0.040 Uiso 1 1 calc R
C22 C 0.1111(3) 0.0971(3) 0.7346(2) 0.0239(8) Uani 1 1 d .
H22A H 0.1234 0.1355 0.7893 0.036 Uiso 1 1 calc R
H22B H 0.1853 0.0759 0.7359 0.036 Uiso 1 1 calc R
H22C H 0.0634 0.0474 0.7377 0.036 Uiso 1 1 calc R
C23 C -0.0576(3) 0.1931(2) 0.6464(3) 0.0265(8) Uani 1 1 d .
H23A H -0.1080 0.1491 0.6575 0.040 Uiso 1 1 calc R
H23B H -0.0986 0.2230 0.5860 0.040 Uiso 1 1 calc R
H23C H -0.0348 0.2357 0.6985 0.040 Uiso 1 1 calc R
Ru2 Ru 0.20264(2) 0.039173(14) 1.060653(17) 0.01400(6) Uani 1 1 d .
P3 P 0.38588(7) 0.05943(5) 1.06036(6) 0.01611(18) Uani 1 1 d .
P4 P 0.02795(7) -0.02259(5) 1.04495(5) 0.01455(17) Uani 1 1 d .
N5 N 0.1985(2) -0.05785(18) 0.96027(18) 0.0150(5) Uani 1 1 d .
B2 B 0.1608(4) 0.1736(3) 1.0934(3) 0.0215(8) Uani 1 1 d .
H2RU H 0.254(4) -0.037(3) 1.135(3) 0.028(11) Uiso 1 1 d .
H2B1 H 0.139(3) 0.149(2) 1.011(3) 0.015(9) Uiso 1 1 d .
H2B2 H 0.083(3) 0.190(3) 1.103(3) 0.021(10) Uiso 1 1 d .
H2B3 H 0.218(3) 0.230(3) 1.111(3) 0.023(10) Uiso 1 1 d .
H2B4 H 0.208(4) 0.109(3) 1.148(3) 0.040(13) Uiso 1 1 d .
C31 C 0.3657(3) 0.0114(2) 0.9427(2) 0.0180(7) Uani 1 1 d .
H31A H 0.3437 0.0580 0.8938 0.022 Uiso 1 1 calc R
H31B H 0.4391 -0.0142 0.9449 0.022 Uiso 1 1 calc R
C32 C 0.2746(3) -0.0580(2) 0.9153(2) 0.0153(6) Uani 1 1 d .
C33 C 0.2686(3) -0.1194(2) 0.8458(2) 0.0205(7) Uani 1 1 d .
H33 H 0.3210 -0.1166 0.8139 0.025 Uiso 1 1 calc R
C34 C 0.1868(3) -0.1842(2) 0.8232(2) 0.0228(7) Uani 1 1 d .
H34 H 0.1808 -0.2255 0.7748 0.027 Uiso 1 1 calc R
C35 C 0.1133(3) -0.1879(2) 0.8724(2) 0.0223(7) Uani 1 1 d .
H35 H 0.0574 -0.2329 0.8593 0.027 Uiso 1 1 calc R
C36 C 0.1218(3) -0.1252(2) 0.9412(2) 0.0175(6) Uani 1 1 d .
C37 C 0.0485(3) -0.1311(2) 1.0007(2) 0.0192(6) Uani 1 1 d .
H37A H 0.0857 -0.1705 1.0554 0.023 Uiso 1 1 calc R
H37B H -0.0273 -0.1561 0.9618 0.023 Uiso 1 1 calc R
C38 C 0.4506(3) 0.1694(3) 1.0494(3) 0.0274(8) Uani 1 1 d .
C39 C 0.5498(4) 0.1660(3) 1.0119(3) 0.0344(10) Uani 1 1 d .
H39A H 0.5237 0.1358 0.9505 0.052 Uiso 1 1 calc R
H39B H 0.6152 0.1346 1.0576 0.052 Uiso 1 1 calc R
H39C H 0.5732 0.2256 1.0040 0.052 Uiso 1 1 calc R
C40 C 0.3545(4) 0.2244(3) 0.9780(3) 0.0340(9) Uani 1 1 d .
H40A H 0.3830 0.2834 0.9751 0.051 Uiso 1 1 calc R
H40B H 0.2891 0.2274 0.9986 0.051 Uiso 1 1 calc R
H40C H 0.3299 0.1973 0.9149 0.051 Uiso 1 1 calc R
C41 C 0.4912(4) 0.2150(3) 1.1469(3) 0.0375(10) Uani 1 1 d .
H41A H 0.5131 0.2753 1.1401 0.056 Uiso 1 1 calc R
H41B H 0.5575 0.1837 1.1916 0.056 Uiso 1 1 calc R
H41C H 0.4287 0.2149 1.1710 0.056 Uiso 1 1 calc R
C42 C 0.5003(3) -0.0112(3) 1.1493(2) 0.0250(8) Uani 1 1 d .
C43 C 0.4651(4) -0.1073(3) 1.1240(3) 0.0299(9) Uani 1 1 d .
H43A H 0.4697 -0.1214 1.0624 0.045 Uiso 1 1 calc R
H43B H 0.3861 -0.1159 1.1204 0.045 Uiso 1 1 calc R
H43C H 0.5170 -0.1455 1.1732 0.045 Uiso 1 1 calc R
C44 C 0.6236(3) -0.0018(4) 1.1525(3) 0.0364(9) Uani 1 1 d .
H44A H 0.6530 0.0564 1.1763 0.055 Uiso 1 1 calc R
H44B H 0.6240 -0.0095 1.0883 0.055 Uiso 1 1 calc R
H44C H 0.6726 -0.0462 1.1950 0.055 Uiso 1 1 calc R
C45 C 0.5001(3) 0.0073(3) 1.2493(2) 0.0321(9) Uani 1 1 d .
H45A H 0.5524 -0.0333 1.2952 0.048 Uiso 1 1 calc R
H45B H 0.4222 -0.0005 1.2486 0.048 Uiso 1 1 calc R
H45C H 0.5254 0.0674 1.2678 0.048 Uiso 1 1 calc R
C46 C -0.1093(3) 0.0166(2) 0.9460(2) 0.0220(8) Uani 1 1 d .
C47 C -0.1338(4) 0.1130(3) 0.9592(3) 0.0325(9) Uani 1 1 d .
H47A H -0.2004 0.1326 0.9044 0.049 Uiso 1 1 calc R
H47B H -0.0667 0.1483 0.9643 0.049 Uiso 1 1 calc R
H47C H -0.1500 0.1195 1.0175 0.049 Uiso 1 1 calc R
C48 C -0.2170(3) -0.0371(3) 0.9325(3) 0.0308(9) Uani 1 1 d .
H48A H -0.2410 -0.0271 0.9864 0.046 Uiso 1 1 calc R
H48B H -0.2003 -0.0992 0.9291 0.046 Uiso 1 1 calc R
H48C H -0.2789 -0.0194 0.8733 0.046 Uiso 1 1 calc R
C49 C -0.0834(3) 0.0107(3) 0.8547(2) 0.0314(9) Uani 1 1 d .
H49A H -0.1456 0.0385 0.8021 0.047 Uiso 1 1 calc R
H49B H -0.0771 -0.0507 0.8393 0.047 Uiso 1 1 calc R
H49C H -0.0108 0.0407 0.8644 0.047 Uiso 1 1 calc R
C50 C -0.0041(3) -0.0504(2) 1.1544(2) 0.0200(7) Uani 1 1 d .
C51 C 0.1110(3) -0.0721(3) 1.2350(2) 0.0288(9) Uani 1 1 d .
H51A H 0.1643 -0.0231 1.2439 0.043 Uiso 1 1 calc R
H51B H 0.1439 -0.1247 1.2184 0.043 Uiso 1 1 calc R
H51C H 0.0981 -0.0822 1.2942 0.043 Uiso 1 1 calc R
C52 C -0.0534(4) 0.0309(3) 1.1845(3) 0.0328(8) Uani 1 1 d .
H52A H -0.0586 0.0206 1.2466 0.049 Uiso 1 1 calc R
H52B H -0.1301 0.0431 1.1372 0.049 Uiso 1 1 calc R
H52C H -0.0029 0.0809 1.1888 0.049 Uiso 1 1 calc R
C53 C -0.0852(3) -0.1282(3) 1.1430(3) 0.0282(8) Uani 1 1 d .
H53A H -0.0533 -0.1799 1.1237 0.042 Uiso 1 1 calc R
H53B H -0.1605 -0.1147 1.0943 0.042 Uiso 1 1 calc R
H53C H -0.0937 -0.1397 1.2038 0.042 Uiso 1 1 calc R

loop_
_atom_site_aniso_label
_atom_site_aniso_U_11
_atom_site_aniso_U_22
_atom_site_aniso_U_33
_atom_site_aniso_U_23
_atom_site_aniso_U_13
_atom_site_aniso_U_12
Ru1 0.01179(11) 0.01139(11) 0.01508(11) 0.00147(10) 0.00611(9) 0.00079(9)
P1 0.0111(4) 0.0169(5) 0.0153(4) 0.0015(3) 0.0053(3) 0.0014(3)
P2 0.0115(4) 0.0132(4) 0.0138(3) -0.0002(3) 0.0050(3) 0.0009(3)
N1 0.0149(13) 0.0129(13) 0.0148(12) -0.0002(9) 0.0048(10) -0.0006(10)
B1 0.0203(19) 0.0152(18) 0.028(2) 0.0003(14) 0.0110(16) -0.0018(15)
C1 0.0139(14) 0.0211(17) 0.0173(14) 0.0024(13) 0.0078(11) 0.0010(13)
C2 0.0164(16) 0.0180(16) 0.0104(14) -0.0002(11) 0.0018(12) -0.0019(13)
C3 0.0177(16) 0.0226(17) 0.0173(16) 0.0014(12) 0.0062(13) -0.0041(13)
C4 0.0248(18) 0.0194(17) 0.0198(16) 0.0036(13) 0.0091(14) -0.0012(14)
C5 0.0209(17) 0.0153(16) 0.0187(15) 0.0027(12) 0.0065(13) 0.0020(13)
C6 0.0158(16) 0.0170(15) 0.0139(15) -0.0009(11) 0.0048(12) -0.0001(12)
C7 0.0162(16) 0.0191(15) 0.0167(15) 0.0034(12) 0.0060(12) 0.0030(12)
C8 0.0157(16) 0.0179(17) 0.0286(18) 0.0026(13) 0.0101(14) 0.0045(13)
C9 0.0200(18) 0.0248(19) 0.035(2) -0.0024(15) 0.0147(16) 0.0027(15)
C10 0.025(2) 0.0186(18) 0.042(2) -0.0086(15) 0.0140(17) 0.0010(15)
C11 0.0227(19) 0.026(2) 0.038(2) 0.0129(16) 0.0128(17) 0.0091(15)
C12 0.0131(14) 0.0271(17) 0.0165(14) 0.0005(15) 0.0043(12) 0.0013(15)
C13 0.0204(18) 0.0222(19) 0.0280(18) -0.0065(14) 0.0063(15) -0.0067(14)
C14 0.0144(15) 0.038(2) 0.0229(16) -0.0039(15) 0.0047(13) -0.0063(15)
C15 0.0170(16) 0.043(3) 0.0151(15) -0.0001(13) 0.0026(13) 0.0015(14)
C16 0.0141(14) 0.0199(17) 0.0198(14) -0.0031(11) 0.0053(12) 0.0007(11)
C17 0.0192(16) 0.0225(16) 0.0290(18) 0.0046(13) 0.0125(14) 0.0000(12)
C18 0.0162(16) 0.0255(17) 0.0265(18) -0.0002(14) 0.0054(14) 0.0030(13)
C19 0.0183(17) 0.0241(18) 0.0328(19) -0.0117(15) 0.0064(15) -0.0048(14)
C20 0.0180(16) 0.0194(15) 0.0193(16) -0.0035(12) 0.0062(13) 0.0008(12)
C21 0.0259(18) 0.0203(17) 0.0319(19) -0.0069(14) 0.0096(15) -0.0030(13)
C22 0.0220(18) 0.035(2) 0.0159(16) -0.0042(14) 0.0080(14) 0.0004(15)
C23 0.0239(18) 0.0272(19) 0.0278(18) -0.0094(14) 0.0091(15) 0.0056(15)
Ru2 0.01297(11) 0.01443(12) 0.01557(11) -0.00112(10) 0.00643(9) -0.00058(10)
P3 0.0127(4) 0.0210(5) 0.0153(4) -0.0028(3) 0.0061(3) -0.0030(3)
P4 0.0122(4) 0.0192(5) 0.0124(3) 0.0007(3) 0.0048(3) -0.0007(3)
N5 0.0114(12) 0.0174(14) 0.0164(13) 0.0023(10) 0.0055(10) 0.0016(10)
B2 0.024(2) 0.0146(19) 0.028(2) 0.0003(15) 0.0118(17) 0.0032(15)
C31 0.0155(15) 0.0232(19) 0.0153(14) -0.0011(11) 0.0058(12) -0.0030(12)
C32 0.0136(15) 0.0195(16) 0.0136(14) 0.0003(12) 0.0061(12) 0.0012(13)
C33 0.0188(17) 0.0283(19) 0.0165(15) -0.0023(13) 0.0089(13) 0.0016(14)
C34 0.0255(19) 0.0226(17) 0.0198(16) -0.0069(13) 0.0077(14) 0.0010(14)
C35 0.0203(18) 0.0235(18) 0.0223(17) -0.0033(13) 0.0068(14) -0.0044(14)
C36 0.0147(16) 0.0173(16) 0.0198(16) -0.0014(12) 0.0055(13) -0.0009(12)
C37 0.0187(16) 0.0220(16) 0.0177(15) -0.0024(12) 0.0076(13) -0.0053(13)
C38 0.028(2) 0.025(2) 0.034(2) -0.0084(15) 0.0165(17) -0.0119(15)
C39 0.032(2) 0.037(2) 0.043(2) -0.0057(18) 0.0236(19) -0.0143(18)
C40 0.038(2) 0.023(2) 0.049(2) 0.0054(16) 0.026(2) -0.0062(17)
C41 0.039(2) 0.037(2) 0.041(2) -0.0176(18) 0.020(2) -0.0178(19)
C42 0.0188(16) 0.037(2) 0.0176(15) 0.0025(16) 0.0046(13) 0.0052(17)
C43 0.027(2) 0.034(2) 0.029(2) 0.0068(16) 0.0097(17) 0.0088(17)
C44 0.0178(17) 0.059(3) 0.0340(19) 0.005(2) 0.0110(15) 0.005(2)
C45 0.0235(18) 0.053(3) 0.0170(15) 0.0015(16) 0.0037(13) -0.0020(18)
C46 0.0122(14) 0.034(2) 0.0164(14) 0.0020(12) 0.0020(12) -0.0009(12)
C47 0.026(2) 0.036(2) 0.032(2) 0.0081(16) 0.0081(17) 0.0064(16)
C48 0.0176(18) 0.046(2) 0.0256(18) 0.0054(16) 0.0039(15) -0.0019(15)
C49 0.0203(17) 0.057(3) 0.0171(15) 0.0091(15) 0.0074(13) 0.0060(16)
C50 0.0222(17) 0.0234(17) 0.0156(15) 0.0023(12) 0.0083(13) -0.0029(13)
C51 0.026(2) 0.044(2) 0.0147(16) 0.0075(15) 0.0050(15) -0.0027(17)
C52 0.045(2) 0.0337(19) 0.0294(18) -0.0026(16) 0.0259(17) -0.0022(18)
C53 0.0255(19) 0.035(2) 0.0238(18) 0.0046(15) 0.0092(15) -0.0095(16)

loop_
_atom_type_symbol
_atom_type_description
_atom_type_scat_dispersion_real
_atom_type_scat_dispersion_imag
_atom_type_scat_source
C C 0.0033 0.0016 'International Tables Vol C Tables 4.2.6.8 and 6.1.1.4'
H H 0.0000 0.0000 'International Tables Vol C Tables 4.2.6.8 and 6.1.1.4'
N N 0.0061 0.0033 'International Tables Vol C Tables 4.2.6.8 and 6.1.1.4'
P P 0.1023 0.0942 'International Tables Vol C Tables 4.2.6.8 and 6.1.1.4'
Ru Ru -1.2594 0.8363 'International Tables Vol C Tables 4.2.6.8 and 6.1.1.4'
B B 0.0013 0.0007 'International Tables Vol C Tables 4.2.6.8 and 6.1.1.4'

loop_
_geom_angle_atom_site_label_1
_geom_angle_atom_site_label_2
_geom_angle_atom_site_label_3
_geom_angle
N1 Ru1 B1 148.89(13)
N1 Ru1 P1 82.52(8)
B1 Ru1 P1 100.40(11)
N1 Ru1 P2 82.94(8)
B1 Ru1 P2 99.47(11)
P1 Ru1 P2 159.57(3)
N1 Ru1 H1RU 80.0(15)
B1 Ru1 H1RU 131.1(15)
P1 Ru1 H1RU 84.3(16)
P2 Ru1 H1RU 79.1(16)
N1 Ru1 H1B2 177.3(15)
B1 Ru1 H1B2 33.6(15)
P1 Ru1 H1B2 98.0(14)
P2 Ru1 H1B2 95.9(14)
H1RU Ru1 H1B2 98(2)
N1 Ru1 H1B4 113.2(14)
B1 Ru1 H1B4 35.7(14)
P1 Ru1 H1B4 97.3(15)
P2 Ru1 H1B4 101.6(15)
H1RU Ru1 H1B4 167(2)
H1B2 Ru1 H1B4 69(2)
C1 P1 C8 100.67(16)
C1 P1 C12 103.77(16)
C8 P1 C12 109.13(16)
C1 P1 Ru1 100.75(10)
C8 P1 Ru1 125.19(11)
C12 P1 Ru1 113.64(11)
C7 P2 C20 104.50(15)
C7 P2 C16 100.25(14)
C20 P2 C16 109.13(14)
C7 P2 Ru1 100.87(11)
C20 P2 Ru1 113.37(11)
C16 P2 Ru1 125.23(10)
C6 N1 C2 117.2(3)
C6 N1 Ru1 121.3(2)
C2 N1 Ru1 121.1(2)
Ru1 B1 H1B1 128(2)
Ru1 B1 H1B2 47.9(19)
H1B1 B1 H1B2 109(3)
Ru1 B1 H1B3 120(2)
H1B1 B1 H1B3 111(3)
H1B2 B1 H1B3 106(3)
Ru1 B1 H1B4 55(2)
H1B1 B1 H1B4 114(3)
H1B2 B1 H1B4 103(3)
H1B3 B1 H1B4 113(3)
C2 C1 P1 111.6(2)
C2 C1 H1A 109.3
P1 C1 H1A 109.3
C2 C1 H1B 109.3
P1 C1 H1B 109.3
H1A C1 H1B 108.0
N1 C2 C3 121.9(3)
N1 C2 C1 117.7(3)
C3 C2 C1 120.4(3)
C4 C3 C2 120.4(3)
C4 C3 H3 119.8
C2 C3 H3 119.8
C5 C4 C3 118.1(3)
C5 C4 H4 120.9
C3 C4 H4 120.9
C4 C5 C6 119.9(3)
C4 C5 H5 120.0
C6 C5 H5 120.0
N1 C6 C5 122.4(3)
N1 C6 C7 117.9(3)
C5 C6 C7 119.6(3)
C6 C7 P2 112.7(2)
C6 C7 H7A 109.0
P2 C7 H7A 109.0
C6 C7 H7B 109.0
P2 C7 H7B 109.0
H7A C7 H7B 107.8
C9 C8 C11 110.1(3)
C9 C8 C10 107.1(3)
C11 C8 C10 108.6(3)
C9 C8 P1 115.9(3)
C11 C8 P1 108.6(3)
C10 C8 P1 106.4(2)
C8 C9 H9A 109.5
C8 C9 H9B 109.5
H9A C9 H9B 109.5
C8 C9 H9C 109.5
H9A C9 H9C 109.5
H9B C9 H9C 109.5
C8 C10 H10A 109.5
C8 C10 H10B 109.5
H10A C10 H10B 109.5
C8 C10 H10C 109.5
H10A C10 H10C 109.5
H10B C10 H10C 109.5
C8 C11 H11A 109.5
C8 C11 H11B 109.5
H11A C11 H11B 109.5
C8 C11 H11C 109.5
H11A C11 H11C 109.5
H11B C11 H11C 109.5
C14 C12 C15 109.7(3)
C14 C12 C13 106.5(3)
C15 C12 C13 108.3(3)
C14 C12 P1 115.9(3)
C15 C12 P1 108.6(3)
C13 C12 P1 107.5(2)
C12 C13 H13A 109.5
C12 C13 H13B 109.5
H13A C13 H13B 109.5
C12 C13 H13C 109.5
H13A C13 H13C 109.5
H13B C13 H13C 109.5
C12 C14 H14A 109.5
C12 C14 H14B 109.5
H14A C14 H14B 109.5
C12 C14 H14C 109.5
H14A C14 H14C 109.5
H14B C14 H14C 109.5
C12 C15 H15A 109.5
C12 C15 H15B 109.5
H15A C15 H15B 109.5
C12 C15 H15C 109.5
H15A C15 H15C 109.5
H15B C15 H15C 109.5
C18 C16 C19 107.3(3)
C18 C16 C17 110.1(3)
C19 C16 C17 108.3(3)
C18 C16 P2 115.8(2)
C19 C16 P2 106.5(2)
C17 C16 P2 108.5(2)
C16 C17 H17A 109.5
C16 C17 H17B 109.5
H17A C17 H17B 109.5
C16 C17 H17C 109.5
H17A C17 H17C 109.5
H17B C17 H17C 109.5
C16 C18 H18A 109.5
C16 C18 H18B 109.5
H18A C18 H18B 109.5
C16 C18 H18C 109.5
H18A C18 H18C 109.5
H18B C18 H18C 109.5
C16 C19 H19A 109.5
C16 C19 H19B 109.5
H19A C19 H19B 109.5
C16 C19 H19C 109.5
H19A C19 H19C 109.5
H19B C19 H19C 109.5
C22 C20 C21 109.0(3)
C22 C20 C23 109.6(3)
C21 C20 C23 107.0(3)
C22 C20 P2 107.8(2)
C21 C20 P2 108.0(2)
C23 C20 P2 115.2(2)
C20 C21 H21A 109.5
C20 C21 H21B 109.5
H21A C21 H21B 109.5
C20 C21 H21C 109.5
H21A C21 H21C 109.5
H21B C21 H21C 109.5
C20 C22 H22A 109.5
C20 C22 H22B 109.5
H22A C22 H22B 109.5
C20 C22 H22C 109.5
H22A C22 H22C 109.5
H22B C22 H22C 109.5
C20 C23 H23A 109.5
C20 C23 H23B 109.5
H23A C23 H23B 109.5
C20 C23 H23C 109.5
H23A C23 H23C 109.5
H23B C23 H23C 109.5
N5 Ru2 B2 150.05(13)
N5 Ru2 P4 82.53(8)
B2 Ru2 P4 96.23(12)
N5 Ru2 P3 81.47(8)
B2 Ru2 P3 101.08(12)
P4 Ru2 P3 162.57(3)
N5 Ru2 H2RU 83.6(14)
B2 Ru2 H2RU 126.1(14)
P4 Ru2 H2RU 83.7(15)
P3 Ru2 H2RU 87.7(15)
N5 Ru2 H2B1 116.2(11)
B2 Ru2 H2B1 33.9(11)
P4 Ru2 H2B1 94.7(11)
P3 Ru2 H2B1 98.5(12)
H2RU Ru2 H2B1 159.8(18)
N5 Ru2 H2B4 174.7(16)
B2 Ru2 H2B4 34.9(16)
P4 Ru2 H2B4 95.6(16)
P3 Ru2 H2B4 99.7(16)
H2RU Ru2 H2B4 91(2)
H2B1 Ru2 H2B4 68.8(19)
C31 P3 C42 104.56(16)
C31 P3 C38 100.21(16)
C42 P3 C38 109.35(19)
C31 P3 Ru2 99.64(11)
C42 P3 Ru2 114.25(12)
C38 P3 Ru2 124.99(13)
C37 P4 C50 102.66(15)
C37 P4 C46 101.86(15)
C50 P4 C46 109.49(15)
C37 P4 Ru2 98.65(11)
C50 P4 Ru2 120.20(11)
C46 P4 Ru2 119.63(11)
C32 N5 C36 117.5(3)
C32 N5 Ru2 121.7(2)
C36 N5 Ru2 120.7(2)
Ru2 B2 H2B1 58.0(18)
Ru2 B2 H2B2 123(2)
H2B1 B2 H2B2 110(3)
Ru2 B2 H2B3 127(2)
H2B1 B2 H2B3 112(3)
H2B2 B2 H2B3 110(3)
Ru2 B2 H2B4 49(2)
H2B1 B2 H2B4 107(3)
H2B2 B2 H2B4 108(3)
H2B3 B2 H2B4 110(3)
C32 C31 P3 111.3(2)
C32 C31 H31A 109.4
P3 C31 H31A 109.4
C32 C31 H31B 109.4
P3 C31 H31B 109.4
H31A C31 H31B 108.0
N5 C32 C33 121.8(3)
N5 C32 C31 117.6(3)
C33 C32 C31 120.6(3)
C34 C33 C32 120.0(3)
C34 C33 H33 120.0
C32 C33 H33 120.0
C33 C34 C35 118.7(3)
C33 C34 H34 120.7
C35 C34 H34 120.7
C34 C35 C36 119.5(3)
C34 C35 H35 120.2
C36 C35 H35 120.2
N5 C36 C35 122.1(3)
N5 C36 C37 117.1(3)
C35 C36 C37 120.7(3)
C36 C37 P4 111.2(2)
C36 C37 H37A 109.4
P4 C37 H37A 109.4
C36 C37 H37B 109.4
P4 C37 H37B 109.4
H37A C37 H37B 108.0
C40 C38 C41 108.6(4)
C40 C38 C39 106.8(3)
C41 C38 C39 110.0(3)
C40 C38 P3 107.3(3)
C41 C38 P3 108.5(3)
C39 C38 P3 115.4(3)
C38 C39 H39A 109.5
C38 C39 H39B 109.5
H39A C39 H39B 109.5
C38 C39 H39C 109.5
H39A C39 H39C 109.5
H39B C39 H39C 109.5
C38 C40 H40A 109.5
C38 C40 H40B 109.5
H40A C40 H40B 109.5
C38 C40 H40C 109.5
H40A C40 H40C 109.5
H40B C40 H40C 109.5
C38 C41 H41A 109.5
C38 C41 H41B 109.5
H41A C41 H41B 109.5
C38 C41 H41C 109.5
H41A C41 H41C 109.5
H41B C41 H41C 109.5
C44 C42 C45 108.7(3)
C44 C42 C43 106.9(4)
C45 C42 C43 108.3(4)
C44 C42 P3 117.1(3)
C45 C42 P3 108.3(3)
C43 C42 P3 107.2(2)
C42 C43 H43A 109.5
C42 C43 H43B 109.5
H43A C43 H43B 109.5
C42 C43 H43C 109.5
H43A C43 H43C 109.5
H43B C43 H43C 109.5
C42 C44 H44A 109.5
C42 C44 H44B 109.5
H44A C44 H44B 109.5
C42 C44 H44C 109.5
H44A C44 H44C 109.5
H44B C44 H44C 109.5
C42 C45 H45A 109.5
C42 C45 H45B 109.5
H45A C45 H45B 109.5
C42 C45 H45C 109.5
H45A C45 H45C 109.5
H45B C45 H45C 109.5
C48 C46 C47 109.0(3)
C48 C46 C49 108.7(3)
C47 C46 C49 107.0(3)
C48 C46 P4 115.5(2)
C47 C46 P4 111.5(2)
C49 C46 P4 104.8(2)
C46 C47 H47A 109.5
C46 C47 H47B 109.5
H47A C47 H47B 109.5
C46 C47 H47C 109.5
H47A C47 H47C 109.5
H47B C47 H47C 109.5
C46 C48 H48A 109.5
C46 C48 H48B 109.5
H48A C48 H48B 109.5
C46 C48 H48C 109.5
H48A C48 H48C 109.5
H48B C48 H48C 109.5
C46 C49 H49A 109.5
C46 C49 H49B 109.5
H49A C49 H49B 109.5
C46 C49 H49C 109.5
H49A C49 H49C 109.5
H49B C49 H49C 109.5
C52 C50 C53 109.9(3)
C52 C50 C51 107.6(3)
C53 C50 C51 107.9(3)
C52 C50 P4 108.5(2)
C53 C50 P4 115.1(2)
C51 C50 P4 107.5(2)
C50 C51 H51A 109.5
C50 C51 H51B 109.5
H51A C51 H51B 109.5
C50 C51 H51C 109.5
H51A C51 H51C 109.5
H51B C51 H51C 109.5
C50 C52 H52A 109.5
C50 C52 H52B 109.5
H52A C52 H52B 109.5
C50 C52 H52C 109.5
H52A C52 H52C 109.5
H52B C52 H52C 109.5
C50 C53 H53A 109.5
C50 C53 H53B 109.5
H53A C53 H53B 109.5
C50 C53 H53C 109.5
H53A C53 H53C 109.5
H53B C53 H53C 109.5

loop_
_geom_bond_atom_site_label_1
_geom_bond_atom_site_label_2
_geom_bond_distance
Ru1 N1 2.123(3)
Ru1 B1 2.221(4)
Ru1 P1 2.3115(10)
Ru1 P2 2.3217(9)
Ru1 H1RU 1.57(4)
Ru1 H1B2 1.67(4)
Ru1 H1B4 1.83(5)
P1 C1 1.843(3)
P1 C8 1.899(4)
P1 C12 1.906(4)
P2 C7 1.845(3)
P2 C20 1.900(3)
P2 C16 1.902(3)
N1 C6 1.364(4)
N1 C2 1.371(4)
B1 H1B1 1.14(5)
B1 H1B2 1.24(4)
B1 H1B3 1.18(4)
B1 H1B4 1.30(5)
C1 C2 1.500(5)
C1 H1A 0.9900
C1 H1B 0.9900
C2 C3 1.386(5)
C3 C4 1.384(5)
C3 H3 0.9500
C4 C5 1.380(5)
C4 H4 0.9500
C5 C6 1.391(5)
C5 H5 0.9500
C6 C7 1.496(4)
C7 H7A 0.9900
C7 H7B 0.9900
C8 C9 1.531(5)
C8 C11 1.535(5)
C8 C10 1.539(5)
C9 H9A 0.9800
C9 H9B 0.9800
C9 H9C 0.9800
C10 H10A 0.9800
C10 H10B 0.9800
C10 H10C 0.9800
C11 H11A 0.9800
C11 H11B 0.9800
C11 H11C 0.9800
C12 C14 1.535(5)
C12 C15 1.536(4)
C12 C13 1.549(6)
C13 H13A 0.9800
C13 H13B 0.9800
C13 H13C 0.9800
C14 H14A 0.9800
C14 H14B 0.9800
C14 H14C 0.9800
C15 H15A 0.9800
C15 H15B 0.9800
C15 H15C 0.9800
C16 C18 1.535(4)
C16 C19 1.536(4)
C16 C17 1.540(4)
C17 H17A 0.9800
C17 H17B 0.9800
C17 H17C 0.9800
C18 H18A 0.9800
C18 H18B 0.9800
C18 H18C 0.9800
C19 H19A 0.9800
C19 H19B 0.9800
C19 H19C 0.9800
C20 C22 1.536(5)
C20 C21 1.538(5)
C20 C23 1.539(5)
C21 H21A 0.9800
C21 H21B 0.9800
C21 H21C 0.9800
C22 H22A 0.9800
C22 H22B 0.9800
C22 H22C 0.9800
C23 H23A 0.9800
C23 H23B 0.9800
C23 H23C 0.9800
Ru2 N5 2.112(3)
Ru2 B2 2.225(4)
Ru2 P4 2.3159(9)
Ru2 P3 2.3205(10)
Ru2 H2RU 1.58(4)
Ru2 H2B1 1.89(4)
Ru2 H2B4 1.69(5)
P3 C31 1.854(3)
P3 C42 1.898(4)
P3 C38 1.903(4)
P4 C37 1.845(3)
P4 C50 1.892(3)
P4 C46 1.909(3)
N5 C32 1.362(4)
N5 C36 1.366(4)
B2 H2B1 1.24(4)
B2 H2B2 1.06(4)
B2 H2B3 1.08(4)
B2 H2B4 1.28(5)
C31 C32 1.501(5)
C31 H31A 0.9900
C31 H31B 0.9900
C32 C33 1.393(5)
C33 C34 1.375(5)
C33 H33 0.9500
C34 C35 1.385(5)
C34 H34 0.9500
C35 C36 1.390(5)
C35 H35 0.9500
C36 C37 1.510(5)
C37 H37A 0.9900
C37 H37B 0.9900
C38 C40 1.536(6)
C38 C41 1.537(5)
C38 C39 1.547(5)
C39 H39A 0.9800
C39 H39B 0.9800
C39 H39C 0.9800
C40 H40A 0.9800
C40 H40B 0.9800
C40 H40C 0.9800
C41 H41A 0.9800
C41 H41B 0.9800
C41 H41C 0.9800
C42 C44 1.535(5)
C42 C45 1.541(5)
C42 C43 1.543(6)
C43 H43A 0.9800
C43 H43B 0.9800
C43 H43C 0.9800
C44 H44A 0.9800
C44 H44B 0.9800
C44 H44C 0.9800
C45 H45A 0.9800
C45 H45B 0.9800
C45 H45C 0.9800
C46 C48 1.529(5)
C46 C47 1.535(5)
C46 C49 1.536(4)
C47 H47A 0.9800
C47 H47B 0.9800
C47 H47C 0.9800
C48 H48A 0.9800
C48 H48B 0.9800
C48 H48C 0.9800
C49 H49A 0.9800
C49 H49B 0.9800
C49 H49C 0.9800
C50 C52 1.532(5)
C50 C53 1.535(5)
C50 C51 1.541(5)
C51 H51A 0.9800
C51 H51B 0.9800
C51 H51C 0.9800
C52 H52A 0.9800
C52 H52B 0.9800
C52 H52C 0.9800
C53 H53A 0.9800
C53 H53B 0.9800
C53 H53C 0.9800

loop_
_geom_torsion_atom_site_label_1
_geom_torsion_atom_site_label_2
_geom_torsion_atom_site_label_3
_geom_torsion_atom_site_label_4
_geom_torsion
N1 Ru1 P1 C1 -16.01(14)
B1 Ru1 P1 C1 132.62(16)
P2 Ru1 P1 C1 -60.98(15)
N1 Ru1 P1 C8 -127.39(16)
B1 Ru1 P1 C8 21.24(17)
P2 Ru1 P1 C8 -172.36(14)
N1 Ru1 P1 C12 94.33(15)
B1 Ru1 P1 C12 -117.04(17)
P2 Ru1 P1 C12 49.36(16)
N1 Ru1 P2 C7 10.29(13)
B1 Ru1 P2 C7 -138.35(15)
P1 Ru1 P2 C7 55.21(14)
N1 Ru1 P2 C20 -100.85(14)
B1 Ru1 P2 C20 110.51(15)
P1 Ru1 P2 C20 -55.93(14)
N1 Ru1 P2 C16 121.23(14)
B1 Ru1 P2 C16 -27.41(16)
P1 Ru1 P2 C16 166.15(13)
B1 Ru1 N1 C6 96.4(3)
P1 Ru1 N1 C6 -165.9(2)
P2 Ru1 N1 C6 -0.3(2)
B1 Ru1 N1 C2 -91.5(3)
P1 Ru1 N1 C2 6.2(2)
P2 Ru1 N1 C2 171.8(2)
C8 P1 C1 C2 155.2(2)
C12 P1 C1 C2 -91.9(3)
Ru1 P1 C1 C2 25.9(2)
C6 N1 C2 C3 0.7(4)
Ru1 N1 C2 C3 -171.7(2)
C6 N1 C2 C1 -177.4(3)
Ru1 N1 C2 C1 10.2(4)
P1 C1 C2 N1 -25.2(4)
P1 C1 C2 C3 156.7(3)
N1 C2 C3 C4 1.8(5)
C1 C2 C3 C4 179.8(3)
C2 C3 C4 C5 -1.8(5)
C3 C4 C5 C6 -0.6(5)
C2 N1 C6 C5 -3.2(4)
Ru1 N1 C6 C5 169.2(2)
C2 N1 C6 C7 173.9(3)
Ru1 N1 C6 C7 -13.7(4)
C4 C5 C6 N1 3.2(5)
C4 C5 C6 C7 -173.8(3)
N1 C6 C7 P2 23.0(4)
C5 C6 C7 P2 -159.8(2)
C20 P2 C7 C6 97.9(2)
C16 P2 C7 C6 -149.1(2)
Ru1 P2 C7 C6 -20.0(2)
C1 P1 C8 C9 46.2(3)
C12 P1 C8 C9 -62.6(3)
Ru1 P1 C8 C9 157.6(2)
C1 P1 C8 C11 170.7(3)
C12 P1 C8 C11 61.9(3)
Ru1 P1 C8 C11 -77.9(3)
C1 P1 C8 C10 -72.7(3)
C12 P1 C8 C10 178.5(2)
Ru1 P1 C8 C10 38.7(3)
C1 P1 C12 C14 -72.9(3)
C8 P1 C12 C14 33.8(3)
Ru1 P1 C12 C14 178.6(2)
C1 P1 C12 C15 163.2(3)
C8 P1 C12 C15 -90.1(3)
Ru1 P1 C12 C15 54.7(3)
C1 P1 C12 C13 46.2(3)
C8 P1 C12 C13 152.9(2)
Ru1 P1 C12 C13 -62.3(3)
C7 P2 C16 C18 -44.5(3)
C20 P2 C16 C18 64.9(3)
Ru1 P2 C16 C18 -155.69(19)
C7 P2 C16 C19 74.8(2)
C20 P2 C16 C19 -175.8(2)
Ru1 P2 C16 C19 -36.4(3)
C7 P2 C16 C17 -168.8(2)
C20 P2 C16 C17 -59.4(2)
Ru1 P2 C16 C17 80.0(2)
C7 P2 C20 C22 -162.4(2)
C16 P2 C20 C22 91.1(2)
Ru1 P2 C20 C22 -53.5(2)
C7 P2 C20 C21 -44.7(3)
C16 P2 C20 C21 -151.2(2)
Ru1 P2 C20 C21 64.2(2)
C7 P2 C20 C23 74.8(3)
C16 P2 C20 C23 -31.7(3)
Ru1 P2 C20 C23 -176.3(2)
N5 Ru2 P3 C31 22.19(13)
B2 Ru2 P3 C31 -127.52(16)
P4 Ru2 P3 C31 45.74(16)
N5 Ru2 P3 C42 -88.68(16)
B2 Ru2 P3 C42 121.62(18)
P4 Ru2 P3 C42 -65.12(18)
N5 Ru2 P3 C38 131.96(17)
B2 Ru2 P3 C38 -17.74(18)
P4 Ru2 P3 C38 155.52(16)
N5 Ru2 P4 C37 22.45(13)
B2 Ru2 P4 C37 172.30(15)
P3 Ru2 P4 C37 -1.04(15)
N5 Ru2 P4 C50 132.63(14)
B2 Ru2 P4 C50 -77.51(16)
P3 Ru2 P4 C50 109.14(15)
N5 Ru2 P4 C46 -86.56(14)
B2 Ru2 P4 C46 63.29(16)
P3 Ru2 P4 C46 -110.05(15)
B2 Ru2 N5 C32 79.6(4)
P4 Ru2 N5 C32 169.1(2)
P3 Ru2 N5 C32 -17.8(2)
B2 Ru2 N5 C36 -103.2(3)
P4 Ru2 N5 C36 -13.7(2)
P3 Ru2 N5 C36 159.4(2)
C42 P3 C31 C32 89.9(3)
C38 P3 C31 C32 -156.9(2)
Ru2 P3 C31 C32 -28.5(2)
C36 N5 C32 C33 5.9(4)
Ru2 N5 C32 C33 -176.9(2)
C36 N5 C32 C31 -174.6(3)
Ru2 N5 C32 C31 2.7(4)
P3 C31 C32 N5 19.5(4)
P3 C31 C32 C33 -160.9(3)
N5 C32 C33 C34 -2.3(5)
C31 C32 C33 C34 178.2(3)
C32 C33 C34 C35 -1.6(5)
C33 C34 C35 C36 1.7(5)
C32 N5 C36 C35 -5.7(5)
Ru2 N5 C36 C35 177.0(3)
C32 N5 C36 C37 172.2(3)
Ru2 N5 C36 C37 -5.1(4)
C34 C35 C36 N5 2.0(5)
C34 C35 C36 C37 -175.8(3)
N5 C36 C37 P4 27.0(4)
C35 C36 C37 P4 -155.0(3)
C50 P4 C37 C36 -155.9(2)
C46 P4 C37 C36 90.7(2)
Ru2 P4 C37 C36 -32.2(2)
C31 P3 C38 C40 71.3(3)
C42 P3 C38 C40 -179.2(3)
Ru2 P3 C38 C40 -38.2(3)
C31 P3 C38 C41 -171.6(3)
C42 P3 C38 C41 -62.1(3)
Ru2 P3 C38 C41 78.9(3)
C31 P3 C38 C39 -47.6(3)
C42 P3 C38 C39 62.0(3)
Ru2 P3 C38 C39 -157.0(2)
C31 P3 C42 C44 71.7(4)
C38 P3 C42 C44 -34.9(4)
Ru2 P3 C42 C44 179.6(3)
C31 P3 C42 C45 -165.0(3)
C38 P3 C42 C45 88.5(3)
Ru2 P3 C42 C45 -57.1(3)
C31 P3 C42 C43 -48.3(3)
C38 P3 C42 C43 -154.9(3)
Ru2 P3 C42 C43 59.5(3)
C37 P4 C46 C48 64.1(3)
C50 P4 C46 C48 -44.1(3)
Ru2 P4 C46 C48 171.4(2)
C37 P4 C46 C47 -170.9(3)
C50 P4 C46 C47 81.0(3)
Ru2 P4 C46 C47 -63.6(3)
C37 P4 C46 C49 -55.4(3)
C50 P4 C46 C49 -163.6(2)
Ru2 P4 C46 C49 51.8(3)
C37 P4 C50 C52 -165.6(2)
C46 P4 C50 C52 -58.0(3)
Ru2 P4 C50 C52 86.4(3)
C37 P4 C50 C53 -42.0(3)
C46 P4 C50 C53 65.7(3)
Ru2 P4 C50 C53 -150.0(2)
C37 P4 C50 C51 78.3(3)
C46 P4 C50 C51 -174.1(2)
Ru2 P4 C50 C51 -29.7(3)
